data_7201894
loop_
_publ_author_name
'Lian, Fen-Yan'
'Jiang, Fei-Long'
'Yuan, Da-Qiang'
'Chen, Jiu-Tong'
'Wu, Ming-Yan'
'Hong, Mao-Chun'

_publ_section_title
;
 Cd(II)-sulfonyldibenzoilate coordination polymers based on mono-, bi-,
 tri- and tetranuclear cores as nodes
;
_journal_issue 7
_journal_name_full CrystEngComm
_journal_page_first 905
_journal_paper_doi 10.1039/b718659b
_journal_volume 10
_journal_year 2008
_chemical_formula_moiety 'C38 H25 Cd1.50 N2 O12 S2'
_chemical_formula_sum 'C38 H25 Cd1.5 N2 O12 S2'
_chemical_formula_weight 934.32
_chemical_name_systematic
;
?
;
_space_group_IT_number 2
_symmetry_cell_setting triclinic
_symmetry_space_group_name_Hall '-P 1'
_symmetry_space_group_name_H-M 'P -1'
_atom_sites_solution_hydrogens geom
_atom_sites_solution_primary direct
_atom_sites_solution_secondary difmap
_audit_creation_method SHELXL-97
_cell_angle_alpha 106.1730(10)
_cell_angle_beta 106.438(2)
_cell_angle_gamma 102.124(2)
_cell_formula_units_Z 2
_cell_length_a 10.940(2)
_cell_length_b 13.527(3)
_cell_length_c 13.633(3)
_cell_measurement_reflns_used 4810
_cell_measurement_temperature 293(2)
_cell_measurement_theta_max 27.4835
_cell_measurement_theta_min 2.0446
_cell_volume 1764.7(6)
_computing_cell_refinement 'CrystalClear (Rigaku Corp., 2000)'
_computing_data_collection 'CrystalClear (Rigaku Corp., 2000)'
_computing_data_reduction 'CrystalClear (Rigaku Corp., 2000)'
_computing_molecular_graphics 'SHELXTL-97 (Sheldrick, 1997)'
_computing_publication_material 'SHELXTL-97 (Sheldrick, 1997)'
_computing_structure_refinement 'SHELXL-97 (Sheldrick, 1997)'
_computing_structure_solution 'SHELXS-97 (Sheldrick, 1990)'
_diffrn_ambient_temperature 293(2)
_diffrn_detector_area_resol_mean 14.6306
_diffrn_measured_fraction_theta_full 0.977
_diffrn_measured_fraction_theta_max 0.977
_diffrn_measurement_device_type 'Mercury CCD'
_diffrn_measurement_method CCD_Profile_fitting
_diffrn_radiation_monochromator graphite
_diffrn_radiation_source 'fine-focus sealed tube'
_diffrn_radiation_type MoK\a
_diffrn_radiation_wavelength 0.71073
_diffrn_reflns_av_R_equivalents 0.0117
_diffrn_reflns_av_sigmaI/netI 0.0193
_diffrn_reflns_limit_h_max 11
_diffrn_reflns_limit_h_min -14
_diffrn_reflns_limit_k_max 17
_diffrn_reflns_limit_k_min -17
_diffrn_reflns_limit_l_max 17
_diffrn_reflns_limit_l_min -17
_diffrn_reflns_number 13463
_diffrn_reflns_theta_full 27.48
_diffrn_reflns_theta_max 27.48
_diffrn_reflns_theta_min 2.04
_diffrn_standards_decay_% 0
_diffrn_standards_interval_count 0
_diffrn_standards_interval_time .
_diffrn_standards_number 0
_exptl_absorpt_coefficient_mu 1.101
_exptl_absorpt_correction_T_max 0.7703
_exptl_absorpt_correction_T_min 0.6671
_exptl_absorpt_correction_type multi-scan
_exptl_crystal_colour White
_exptl_crystal_density_diffrn 1.758
_exptl_crystal_density_method 'not measured'
_exptl_crystal_description Prism
_exptl_crystal_F_000 934
_exptl_crystal_size_max 0.40
_exptl_crystal_size_mid 0.30
_exptl_crystal_size_min 0.25
_refine_diff_density_max 1.056
_refine_diff_density_min -1.259
_refine_diff_density_rms 0.080
_refine_ls_extinction_method none
_refine_ls_goodness_of_fit_ref 1.042
_refine_ls_hydrogen_treatment constr
_refine_ls_matrix_type full
_refine_ls_number_parameters 502
_refine_ls_number_reflns 7904
_refine_ls_number_restraints 0
_refine_ls_restrained_S_all 1.042
_refine_ls_R_factor_all 0.0335
_refine_ls_R_factor_gt 0.0304
_refine_ls_shift/su_max 0.001
_refine_ls_shift/su_mean 0.000
_refine_ls_structure_factor_coef Fsqd
_refine_ls_weighting_details 'calc w=1/[\s^2^(Fo^2^)+(0.0448P)^2^+1.8355P] where P=(Fo^2^+2Fc^2^)/3'
_refine_ls_weighting_scheme calc
_refine_ls_wR_factor_gt 0.0805
_refine_ls_wR_factor_ref 0.0830
_reflns_number_gt 7262
_reflns_number_total 7904
_reflns_threshold_expression >2sigma(I)
_cod_data_source_file b718659b.txt
_cod_data_source_block f:\lfy\1\jiegou\0213g\1
_cod_depositor_comments
;
The following automatic conversions were performed:
'_exptl_absorpt_correction_type' value 'Multi-scan' changed to
'multi-scan' according to
'/home/saulius/struct/CIF-dictionaries/cif_core.dic' dictionary named
'cif_core.dic' version 2.4.1 from 2010-06-29.

Automatic conversion script
Id: cif_fix_enum 1527 2010-12-29 10:47:43Z saulius 
;
_cod_original_sg_symbol_H-M P-1
_cod_original_formula_sum 'C38 H25 Cd1.50 N2 O12 S2'
_cod_database_code 7201894

loop_
_symmetry_equiv_pos_as_xyz
'x, y, z'
'-x, -y, -z'

loop_
_atom_site_label
_atom_site_type_symbol
_atom_site_fract_x
_atom_site_fract_y
_atom_site_fract_z
_atom_site_U_iso_or_equiv
_atom_site_adp_type
_atom_site_occupancy
_atom_site_symmetry_multiplicity
_atom_site_calc_flag
_atom_site_refinement_flags
_atom_site_disorder_assembly
_atom_site_disorder_group
Cd1 Cd 0.0000 0.0000 0.0000 0.02719(7) Uani 1 2 d S . .
Cd2 Cd -0.151428(17) -0.012621(13) 0.194519(13) 0.02515(6) Uani 1 1 d . . .
S1 S 0.47036(7) 0.70053(5) 0.26652(6) 0.03755(16) Uani 1 1 d . . .
S2 S 0.69831(6) 0.39117(6) 0.43596(6) 0.03496(14) Uani 1 1 d . . .
O1 O 0.1073(2) 0.17314(14) 0.04474(16) 0.0367(4) Uani 1 1 d . . .
O2 O 0.2414(2) 0.17517(15) -0.05261(16) 0.0403(4) Uani 1 1 d . . .
O3 O 0.1650(2) 0.94582(18) -0.05007(18) 0.0436(5) Uani 1 1 d . . .
O4 O 0.3163(2) 0.92195(19) -0.12190(17) 0.0458(5) Uani 1 1 d . . .
O5 O 0.4275(3) 0.73536(17) 0.35712(17) 0.0578(7) Uani 1 1 d . . .
O6 O 0.6106(2) 0.71562(17) 0.2857(2) 0.0606(7) Uani 1 1 d . . .
O7 O 0.08338(18) 0.01820(14) 0.17793(14) 0.0320(4) Uani 1 1 d . . .
O8 O 0.0429(2) 0.13937(16) 0.30053(16) 0.0407(4) Uani 1 1 d . . .
O9 O 0.9215(3) 0.5587(3) 0.0836(3) 0.0749(9) Uani 1 1 d . . .
O10 O 0.9645(3) 0.4018(2) 0.0510(2) 0.0679(7) Uani 1 1 d . . .
O11 O 0.7079(2) 0.49571(18) 0.50653(19) 0.0507(5) Uani 1 1 d . . .
O12 O 0.7697(2) 0.3275(2) 0.4820(2) 0.0522(6) Uani 1 1 d . . .
N1 N -0.2437(2) -0.00253(17) 0.32920(17) 0.0303(4) Uani 1 1 d . . .
N2 N -0.0756(2) -0.11717(18) 0.29489(18) 0.0323(4) Uani 1 1 d . . .
C1 C -0.3251(3) 0.0566(2) 0.3447(3) 0.0416(6) Uani 1 1 d . . .
H1 H -0.3536 0.0889 0.2942 0.050 Uiso 1 1 calc R . .
C2 C -0.3693(3) 0.0722(3) 0.4317(3) 0.0471(7) Uani 1 1 d . . .
H2 H -0.4258 0.1139 0.4398 0.057 Uiso 1 1 calc R . .
C3 C -0.3270(3) 0.0241(3) 0.5056(3) 0.0458(7) Uani 1 1 d . . .
H3 H -0.3538 0.0335 0.5656 0.055 Uiso 1 1 calc R . .
C4 C -0.2442(3) -0.0383(2) 0.4901(2) 0.0395(6) Uani 1 1 d . . .
H4 H -0.2161 -0.0723 0.5390 0.047 Uiso 1 1 calc R . .
C5 C -0.2031(2) -0.04997(19) 0.40113(19) 0.0272(5) Uani 1 1 d . . .
C6 C -0.1140(2) -0.1166(2) 0.38015(19) 0.0278(5) Uani 1 1 d . . .
C7 C -0.0752(3) -0.1769(2) 0.4438(2) 0.0392(6) Uani 1 1 d . . .
H7 H -0.1026 -0.1754 0.5027 0.047 Uiso 1 1 calc R . .
C8 C 0.0048(3) -0.2391(3) 0.4182(3) 0.0470(7) Uani 1 1 d . . .
H8 H 0.0317 -0.2801 0.4597 0.056 Uiso 1 1 calc R . .
C9 C 0.0441(3) -0.2397(3) 0.3310(3) 0.0491(7) Uani 1 1 d . . .
H9 H 0.0981 -0.2808 0.3127 0.059 Uiso 1 1 calc R . .
C10 C 0.0019(3) -0.1780(3) 0.2711(3) 0.0444(7) Uani 1 1 d . . .
H10 H 0.0282 -0.1786 0.2118 0.053 Uiso 1 1 calc R . .
C11 C 0.2000(2) 0.21866(19) 0.0199(2) 0.0285(5) Uani 1 1 d . . .
C12 C 0.2675(2) 0.33875(19) 0.0835(2) 0.0279(5) Uani 1 1 d . . .
C13 C 0.2446(3) 0.3910(2) 0.1764(2) 0.0346(6) Uani 1 1 d . . .
H13 H 0.1892 0.3511 0.2019 0.042 Uiso 1 1 calc R . .
C14 C 0.3032(3) 0.5021(2) 0.2320(2) 0.0378(6) Uani 1 1 d . . .
H14 H 0.2870 0.5369 0.2940 0.045 Uiso 1 1 calc R . .
C15 C 0.3860(3) 0.56006(19) 0.1936(2) 0.0317(5) Uani 1 1 d . . .
C16 C 0.4106(4) 0.5089(2) 0.1012(3) 0.0536(9) Uani 1 1 d . . .
H16 H 0.4669 0.5487 0.0763 0.064 Uiso 1 1 calc R . .
C17 C 0.3510(4) 0.3987(2) 0.0465(3) 0.0511(8) Uani 1 1 d . . .
H17 H 0.3670 0.3642 -0.0157 0.061 Uiso 1 1 calc R . .
C18 C 0.4124(3) 0.76439(19) 0.1733(2) 0.0309(5) Uani 1 1 d . . .
C19 C 0.2945(3) 0.7893(3) 0.1657(3) 0.0448(7) Uani 1 1 d . . .
H19 H 0.2475 0.7735 0.2095 0.054 Uiso 1 1 calc R . .
C20 C 0.2473(3) 0.8378(3) 0.0923(3) 0.0438(7) Uani 1 1 d . . .
H20 H 0.1676 0.8540 0.0862 0.053 Uiso 1 1 calc R . .
C21 C 0.3182(3) 0.86247(19) 0.0277(2) 0.0286(5) Uani 1 1 d . . .
C22 C 0.4379(3) 0.8387(2) 0.0376(2) 0.0355(6) Uani 1 1 d . . .
H22 H 0.4859 0.8553 -0.0052 0.043 Uiso 1 1 calc R . .
C23 C 0.4856(3) 0.7902(2) 0.1114(2) 0.0371(6) Uani 1 1 d . . .
H23 H 0.5663 0.7753 0.1190 0.045 Uiso 1 1 calc R . .
C24 C 0.2644(3) 0.9132(2) -0.0536(2) 0.0305(5) Uani 1 1 d . . .
C25 C 0.9176(3) 0.4699(3) 0.0977(3) 0.0465(7) Uani 1 1 d . . .
C26 C 0.8564(3) 0.4473(3) 0.1773(3) 0.0429(6) Uani 1 1 d . . .
C27 C 0.7816(3) 0.5099(3) 0.2151(3) 0.0516(8) Uani 1 1 d . . .
H27 H 0.7671 0.5648 0.1892 0.062 Uiso 1 1 calc R . .
C28 C 0.7292(3) 0.4899(3) 0.2911(3) 0.0482(7) Uani 1 1 d . . .
H28 H 0.6786 0.5309 0.3166 0.058 Uiso 1 1 calc R . .
C29 C 0.7527(3) 0.4081(2) 0.3293(2) 0.0368(6) Uani 1 1 d . . .
C30 C 0.8264(3) 0.3451(2) 0.2913(3) 0.0462(7) Uani 1 1 d . . .
H30 H 0.8413 0.2904 0.3174 0.055 Uiso 1 1 calc R . .
C31 C 0.8770(3) 0.3646(3) 0.2147(3) 0.0488(7) Uani 1 1 d . . .
H31 H 0.9254 0.3222 0.1878 0.059 Uiso 1 1 calc R . .
C32 C 0.5257(2) 0.3127(2) 0.3731(2) 0.0298(5) Uani 1 1 d . . .
C33 C 0.4435(3) 0.3389(2) 0.4297(2) 0.0339(5) Uani 1 1 d . . .
H33 H 0.4761 0.4000 0.4934 0.041 Uiso 1 1 calc R . .
C34 C 0.3111(3) 0.2727(2) 0.3901(2) 0.0330(5) Uani 1 1 d . . .
H34 H 0.2543 0.2902 0.4269 0.040 Uiso 1 1 calc R . .
C35 C 0.2634(2) 0.18073(19) 0.29617(19) 0.0280(5) Uani 1 1 d . . .
C36 C 0.3476(3) 0.1560(2) 0.2391(2) 0.0321(5) Uani 1 1 d . . .
H36 H 0.3154 0.0946 0.1758 0.039 Uiso 1 1 calc R . .
C37 C 0.4788(3) 0.2227(2) 0.2766(2) 0.0333(5) Uani 1 1 d . . .
H37 H 0.5345 0.2078 0.2379 0.040 Uiso 1 1 calc R . .
C38 C 0.1201(3) 0.1092(2) 0.25534(19) 0.0297(5) Uani 1 1 d . . .
H9A H 0.9635 0.5787 0.0431 0.036 Uiso 1 1 d R . .

loop_
_atom_site_aniso_label
_atom_site_aniso_U_11
_atom_site_aniso_U_22
_atom_site_aniso_U_33
_atom_site_aniso_U_23
_atom_site_aniso_U_13
_atom_site_aniso_U_12
Cd1 0.03091(13) 0.02361(12) 0.02525(12) 0.00938(9) 0.01172(10) 0.00213(10)
Cd2 0.02874(10) 0.02426(10) 0.02522(9) 0.01112(7) 0.01279(7) 0.00671(7)
S1 0.0430(4) 0.0188(3) 0.0341(3) 0.0084(2) -0.0043(3) 0.0032(3)
S2 0.0252(3) 0.0343(3) 0.0393(3) 0.0109(3) 0.0076(3) 0.0059(3)
O1 0.0398(10) 0.0226(8) 0.0435(10) 0.0105(8) 0.0182(9) -0.0006(8)
O2 0.0480(11) 0.0251(9) 0.0396(10) 0.0030(8) 0.0210(9) 0.0001(8)
O3 0.0469(12) 0.0528(12) 0.0530(12) 0.0350(10) 0.0240(10) 0.0294(10)
O4 0.0585(13) 0.0567(13) 0.0443(11) 0.0325(10) 0.0301(10) 0.0264(11)
O5 0.103(2) 0.0311(11) 0.0263(10) 0.0070(8) 0.0118(11) 0.0171(12)
O6 0.0349(11) 0.0331(11) 0.0843(18) 0.0237(11) -0.0147(11) -0.0009(9)
O7 0.0361(9) 0.0260(9) 0.0258(8) 0.0092(7) 0.0062(7) 0.0011(7)
O8 0.0348(10) 0.0412(11) 0.0350(10) 0.0049(8) 0.0156(8) -0.0020(8)
O9 0.106(2) 0.0772(19) 0.088(2) 0.0526(17) 0.068(2) 0.0450(18)
O10 0.083(2) 0.0656(17) 0.0769(18) 0.0308(15) 0.0493(16) 0.0318(15)
O11 0.0395(11) 0.0390(11) 0.0539(13) -0.0018(10) 0.0158(10) 0.0000(9)
O12 0.0366(11) 0.0683(15) 0.0590(14) 0.0353(12) 0.0113(10) 0.0223(11)
N1 0.0341(11) 0.0322(11) 0.0296(10) 0.0135(9) 0.0167(9) 0.0101(9)
N2 0.0366(11) 0.0350(11) 0.0338(11) 0.0181(9) 0.0174(9) 0.0142(9)
C1 0.0499(17) 0.0440(16) 0.0469(16) 0.0227(13) 0.0286(14) 0.0229(13)
C2 0.0521(18) 0.0478(17) 0.0573(19) 0.0208(15) 0.0366(16) 0.0217(15)
C3 0.0519(18) 0.0487(17) 0.0426(16) 0.0139(13) 0.0319(14) 0.0104(14)
C4 0.0482(16) 0.0417(15) 0.0301(13) 0.0152(11) 0.0192(12) 0.0070(13)
C5 0.0262(11) 0.0253(11) 0.0240(11) 0.0075(9) 0.0081(9) -0.0010(9)
C6 0.0242(11) 0.0271(11) 0.0260(11) 0.0104(9) 0.0051(9) 0.0002(9)
C7 0.0361(14) 0.0481(16) 0.0390(14) 0.0268(13) 0.0119(12) 0.0116(12)
C8 0.0407(16) 0.0503(18) 0.0580(19) 0.0352(16) 0.0121(14) 0.0170(14)
C9 0.0475(17) 0.0478(17) 0.067(2) 0.0293(16) 0.0254(16) 0.0257(15)
C10 0.0539(18) 0.0472(17) 0.0511(17) 0.0260(14) 0.0303(15) 0.0271(15)
C11 0.0316(12) 0.0212(11) 0.0268(11) 0.0092(9) 0.0060(9) 0.0024(9)
C12 0.0314(12) 0.0204(11) 0.0295(12) 0.0103(9) 0.0094(10) 0.0036(9)
C13 0.0458(15) 0.0242(12) 0.0349(13) 0.0127(10) 0.0191(12) 0.0045(11)
C14 0.0575(17) 0.0263(12) 0.0303(13) 0.0103(10) 0.0189(12) 0.0103(12)
C15 0.0350(13) 0.0185(11) 0.0336(13) 0.0084(9) 0.0053(10) 0.0035(10)
C16 0.068(2) 0.0240(13) 0.066(2) 0.0085(14) 0.0432(19) -0.0063(14)
C17 0.070(2) 0.0249(13) 0.0582(19) 0.0050(13) 0.0445(18) -0.0015(14)
C18 0.0336(13) 0.0208(11) 0.0368(13) 0.0126(10) 0.0081(10) 0.0093(10)
C19 0.0538(18) 0.0552(18) 0.0570(18) 0.0398(16) 0.0357(15) 0.0317(15)
C20 0.0461(16) 0.0587(18) 0.0611(19) 0.0425(16) 0.0353(15) 0.0346(15)
C21 0.0326(12) 0.0249(11) 0.0333(12) 0.0135(10) 0.0148(10) 0.0108(10)
C22 0.0346(13) 0.0366(14) 0.0469(15) 0.0218(12) 0.0227(12) 0.0142(11)
C23 0.0288(13) 0.0336(13) 0.0525(16) 0.0194(12) 0.0148(12) 0.0116(11)
C24 0.0355(13) 0.0245(11) 0.0324(12) 0.0125(10) 0.0121(10) 0.0082(10)
C25 0.0376(16) 0.0538(18) 0.0450(17) 0.0182(14) 0.0143(13) 0.0086(13)
C26 0.0337(14) 0.0435(16) 0.0481(16) 0.0167(13) 0.0135(13) 0.0069(12)
C27 0.0521(19) 0.0547(19) 0.067(2) 0.0362(17) 0.0280(17) 0.0252(16)
C28 0.0443(17) 0.0514(18) 0.065(2) 0.0289(16) 0.0271(15) 0.0258(15)
C29 0.0284(12) 0.0344(14) 0.0446(15) 0.0136(12) 0.0122(11) 0.0059(11)
C30 0.0474(17) 0.0366(15) 0.063(2) 0.0200(14) 0.0272(15) 0.0163(13)
C31 0.0487(18) 0.0442(17) 0.060(2) 0.0201(15) 0.0256(15) 0.0166(14)
C32 0.0265(11) 0.0273(12) 0.0346(12) 0.0137(10) 0.0082(10) 0.0071(9)
C33 0.0325(13) 0.0284(12) 0.0322(13) 0.0053(10) 0.0106(10) 0.0015(10)
C34 0.0332(13) 0.0306(12) 0.0303(12) 0.0059(10) 0.0147(10) 0.0026(10)
C35 0.0292(12) 0.0269(12) 0.0251(11) 0.0123(9) 0.0072(9) 0.0032(9)
C36 0.0328(13) 0.0290(12) 0.0288(12) 0.0066(10) 0.0079(10) 0.0080(10)
C37 0.0293(12) 0.0338(13) 0.0359(13) 0.0101(11) 0.0118(10) 0.0115(10)
C38 0.0315(12) 0.0310(12) 0.0235(11) 0.0134(10) 0.0077(9) 0.0018(10)

loop_
_atom_type_symbol
_atom_type_description
_atom_type_scat_dispersion_real
_atom_type_scat_dispersion_imag
_atom_type_scat_source
C C 0.0033 0.0016 'International Tables Vol C Tables 4.2.6.8 and 6.1.1.4'
Cd Cd -0.8075 1.2024 'International Tables Vol C Tables 4.2.6.8 and 6.1.1.4'
N N 0.0061 0.0033 'International Tables Vol C Tables 4.2.6.8 and 6.1.1.4'
O O 0.0106 0.0060 'International Tables Vol C Tables 4.2.6.8 and 6.1.1.4'
S S 0.1246 0.1234 'International Tables Vol C Tables 4.2.6.8 and 6.1.1.4'
H H 0.0000 0.0000 'International Tables Vol C Tables 4.2.6.8 and 6.1.1.4'

loop_
_geom_angle_atom_site_label_1
_geom_angle_atom_site_label_2
_geom_angle_atom_site_label_3
_geom_angle
_geom_angle_site_symmetry_1
_geom_angle_site_symmetry_3
_geom_angle_publ_flag
O1 Cd1 O1 180.00(5) . 2 ?
O1 Cd1 O7 89.66(7) . . ?
O1 Cd1 O7 90.34(7) 2 . ?
O1 Cd1 O7 90.34(7) . 2 ?
O1 Cd1 O7 89.66(7) 2 2 ?
O7 Cd1 O7 180.00(8) . 2 ?
O1 Cd1 O3 92.68(8) . 1_545 ?
O1 Cd1 O3 87.32(8) 2 1_545 ?
O7 Cd1 O3 97.38(7) . 1_545 ?
O7 Cd1 O3 82.62(7) 2 1_545 ?
O1 Cd1 O3 87.32(8) . 2_565 ?
O1 Cd1 O3 92.68(8) 2 2_565 ?
O7 Cd1 O3 82.62(7) . 2_565 ?
O7 Cd1 O3 97.38(7) 2 2_565 ?
O3 Cd1 O3 180.00(11) 1_545 2_565 ?
O2 Cd2 N1 113.90(7) 2 . ?
O2 Cd2 N2 83.03(8) 2 . ?
N1 Cd2 N2 70.76(8) . . ?
O2 Cd2 O3 82.13(8) 2 2_565 ?
N1 Cd2 O3 137.12(7) . 2_565 ?
N2 Cd2 O3 152.05(7) . 2_565 ?
O2 Cd2 O8 145.47(7) 2 . ?
N1 Cd2 O8 96.63(7) . . ?
N2 Cd2 O8 92.79(8) . . ?
O3 Cd2 O8 86.25(8) 2_565 . ?
O2 Cd2 O4 97.97(8) 2 2_565 ?
N1 Cd2 O4 84.62(7) . 2_565 ?
N2 Cd2 O4 153.17(7) . 2_565 ?
O3 Cd2 O4 53.04(7) 2_565 2_565 ?
O8 Cd2 O4 100.70(8) . 2_565 ?
O2 Cd2 O7 92.95(6) 2 . ?
N1 Cd2 O7 138.88(7) . . ?
N2 Cd2 O7 83.09(7) . . ?
O3 Cd2 O7 74.20(6) 2_565 . ?
O8 Cd2 O7 52.54(6) . . ?
O4 Cd2 O7 123.46(6) 2_565 . ?
O5 S1 O6 120.12(17) . . ?
O5 S1 C15 108.58(14) . . ?
O6 S1 C15 106.30(13) . . ?
O5 S1 C18 108.18(13) . . ?
O6 S1 C18 107.54(14) . . ?
C15 S1 C18 105.16(12) . . ?
O12 S2 O11 118.87(15) . . ?
O12 S2 C29 107.20(14) . . ?
O11 S2 C29 108.38(14) . . ?
O12 S2 C32 107.34(13) . . ?
O11 S2 C32 107.74(13) . . ?
C29 S2 C32 106.72(13) . . ?
C11 O1 Cd1 131.37(17) . . ?
C11 O2 Cd2 131.68(17) . 2 ?
C24 O3 Cd1 165.01(18) . 1_565 ?
C24 O3 Cd2 95.95(16) . 2_565 ?
Cd1 O3 Cd2 98.46(7) 1_565 2_565 ?
C24 O4 Cd2 89.52(16) . 2_565 ?
C38 O7 Cd1 121.98(15) . . ?
C38 O7 Cd2 86.90(15) . . ?
Cd1 O7 Cd2 92.80(6) . . ?
C38 O8 Cd2 98.27(16) . . ?
C25 O9 H9A 120.7 . . ?
C1 N1 C5 118.5(2) . . ?
C1 N1 Cd2 123.16(18) . . ?
C5 N1 Cd2 117.98(16) . . ?
C10 N2 C6 118.7(2) . . ?
C10 N2 Cd2 123.87(18) . . ?
C6 N2 Cd2 117.44(17) . . ?
N1 C1 C2 123.5(3) . . ?
N1 C1 H1 118.2 . . ?
C2 C1 H1 118.2 . . ?
C3 C2 C1 117.9(3) . . ?
C3 C2 H2 121.1 . . ?
C1 C2 H2 121.1 . . ?
C2 C3 C4 119.4(3) . . ?
C2 C3 H3 120.3 . . ?
C4 C3 H3 120.3 . . ?
C3 C4 C5 119.6(3) . . ?
C3 C4 H4 120.2 . . ?
C5 C4 H4 120.2 . . ?
N1 C5 C4 121.1(2) . . ?
N1 C5 C6 116.9(2) . . ?
C4 C5 C6 122.0(2) . . ?
N2 C6 C7 121.6(2) . . ?
N2 C6 C5 116.5(2) . . ?
C7 C6 C5 121.9(2) . . ?
C8 C7 C6 119.0(3) . . ?
C8 C7 H7 120.5 . . ?
C6 C7 H7 120.5 . . ?
C9 C8 C7 119.4(3) . . ?
C9 C8 H8 120.3 . . ?
C7 C8 H8 120.3 . . ?
C8 C9 C10 118.7(3) . . ?
C8 C9 H9 120.7 . . ?
C10 C9 H9 120.7 . . ?
N2 C10 C9 122.7(3) . . ?
N2 C10 H10 118.7 . . ?
C9 C10 H10 118.7 . . ?
O1 C11 O2 126.8(2) . . ?
O1 C11 C12 116.4(2) . . ?
O2 C11 C12 116.9(2) . . ?
C13 C12 C17 119.2(2) . . ?
C13 C12 C11 121.3(2) . . ?
C17 C12 C11 119.5(2) . . ?
C12 C13 C14 120.9(2) . . ?
C12 C13 H13 119.5 . . ?
C14 C13 H13 119.5 . . ?
C15 C14 C13 118.8(2) . . ?
C15 C14 H14 120.6 . . ?
C13 C14 H14 120.6 . . ?
C14 C15 C16 120.9(2) . . ?
C14 C15 S1 120.3(2) . . ?
C16 C15 S1 118.7(2) . . ?
C17 C16 C15 119.6(3) . . ?
C17 C16 H16 120.2 . . ?
C15 C16 H16 120.2 . . ?
C16 C17 C12 120.5(3) . . ?
C16 C17 H17 119.7 . . ?
C12 C17 H17 119.7 . . ?
C23 C18 C19 121.1(2) . . ?
C23 C18 S1 120.2(2) . . ?
C19 C18 S1 118.7(2) . . ?
C18 C19 C20 119.3(3) . . ?
C18 C19 H19 120.3 . . ?
C20 C19 H19 120.3 . . ?
C19 C20 C21 120.4(3) . . ?
C19 C20 H20 119.8 . . ?
C21 C20 H20 119.8 . . ?
C20 C21 C22 119.6(2) . . ?
C20 C21 C24 120.0(2) . . ?
C22 C21 C24 120.4(2) . . ?
C23 C22 C21 120.0(2) . . ?
C23 C22 H22 120.0 . . ?
C21 C22 H22 120.0 . . ?
C18 C23 C22 119.5(2) . . ?
C18 C23 H23 120.2 . . ?
C22 C23 H23 120.2 . . ?
O4 C24 O3 121.5(2) . . ?
O4 C24 C21 120.5(2) . . ?
O3 C24 C21 118.0(2) . . ?
O10 C25 O9 123.9(3) . . ?
O10 C25 C26 118.9(3) . . ?
O9 C25 C26 117.2(3) . . ?
C31 C26 C27 120.4(3) . . ?
C31 C26 C25 119.2(3) . . ?
C27 C26 C25 120.3(3) . . ?
C28 C27 C26 119.5(3) . . ?
C28 C27 H27 120.2 . . ?
C26 C27 H27 120.2 . . ?
C27 C28 C29 119.4(3) . . ?
C27 C28 H28 120.3 . . ?
C29 C28 H28 120.3 . . ?
C30 C29 C28 121.3(3) . . ?
C30 C29 S2 119.5(2) . . ?
C28 C29 S2 119.1(2) . . ?
C31 C30 C29 119.0(3) . . ?
C31 C30 H30 120.5 . . ?
C29 C30 H30 120.5 . . ?
C30 C31 C26 120.4(3) . . ?
C30 C31 H31 119.8 . . ?
C26 C31 H31 119.8 . . ?
C33 C32 C37 121.7(2) . . ?
C33 C32 S2 116.8(2) . . ?
C37 C32 S2 121.2(2) . . ?
C32 C33 C34 119.0(2) . . ?
C32 C33 H33 120.5 . . ?
C34 C33 H33 120.5 . . ?
C35 C34 C33 120.3(2) . . ?
C35 C34 H34 119.8 . . ?
C33 C34 H34 119.8 . . ?
C34 C35 C36 119.9(2) . . ?
C34 C35 C38 119.6(2) . . ?
C36 C35 C38 120.5(2) . . ?
C37 C36 C35 120.2(2) . . ?
C37 C36 H36 119.9 . . ?
C35 C36 H36 119.9 . . ?
C36 C37 C32 118.8(2) . . ?
C36 C37 H37 120.6 . . ?
C32 C37 H37 120.6 . . ?
O8 C38 O7 122.3(2) . . ?
O8 C38 C35 119.2(2) . . ?
O7 C38 C35 118.5(2) . . ?

loop_
_geom_bond_atom_site_label_1
_geom_bond_atom_site_label_2
_geom_bond_distance
_geom_bond_site_symmetry_2
_geom_bond_publ_flag
Cd1 O1 2.2090(18) . ?
Cd1 O1 2.2090(18) 2 ?
Cd1 O7 2.2578(18) . ?
Cd1 O7 2.2578(18) 2 ?
Cd1 O3 2.288(2) 1_545 ?
Cd1 O3 2.288(2) 2_565 ?
Cd2 O2 2.2781(19) 2 ?
Cd2 N1 2.318(2) . ?
Cd2 N2 2.343(2) . ?
Cd2 O3 2.366(2) 2_565 ?
Cd2 O8 2.3674(19) . ?
Cd2 O4 2.517(2) 2_565 ?
Cd2 O7 2.5991(19) . ?
S1 O5 1.437(3) . ?
S1 O6 1.440(3) . ?
S1 C15 1.773(2) . ?
S1 C18 1.775(2) . ?
S2 O12 1.433(2) . ?
S2 O11 1.435(2) . ?
S2 C29 1.772(3) . ?
S2 C32 1.779(3) . ?
O1 C11 1.253(3) . ?
O2 C11 1.253(3) . ?
O2 Cd2 2.2781(19) 2 ?
O3 C24 1.265(3) . ?
O3 Cd1 2.288(2) 1_565 ?
O3 Cd2 2.366(2) 2_565 ?
O4 C24 1.239(3) . ?
O4 Cd2 2.517(2) 2_565 ?
O7 C38 1.272(3) . ?
O8 C38 1.249(3) . ?
O9 C25 1.263(4) . ?
O9 H9A 0.8739 . ?
O10 C25 1.255(4) . ?
N1 C1 1.337(3) . ?
N1 C5 1.339(3) . ?
N2 C10 1.342(4) . ?
N2 C6 1.342(3) . ?
C1 C2 1.383(4) . ?
C1 H1 0.9300 . ?
C2 C3 1.371(5) . ?
C2 H2 0.9300 . ?
C3 C4 1.382(4) . ?
C3 H3 0.9300 . ?
C4 C5 1.389(3) . ?
C4 H4 0.9300 . ?
C5 C6 1.492(4) . ?
C6 C7 1.389(3) . ?
C7 C8 1.384(4) . ?
C7 H7 0.9300 . ?
C8 C9 1.372(5) . ?
C8 H8 0.9300 . ?
C9 C10 1.381(4) . ?
C9 H9 0.9300 . ?
C10 H10 0.9300 . ?
C11 C12 1.512(3) . ?
C12 C13 1.386(4) . ?
C12 C17 1.387(4) . ?
C13 C14 1.390(4) . ?
C13 H13 0.9300 . ?
C14 C15 1.381(4) . ?
C14 H14 0.9300 . ?
C15 C16 1.386(4) . ?
C16 C17 1.379(4) . ?
C16 H16 0.9300 . ?
C17 H17 0.9300 . ?
C18 C23 1.380(4) . ?
C18 C19 1.383(4) . ?
C19 C20 1.384(4) . ?
C19 H19 0.9300 . ?
C20 C21 1.389(4) . ?
C20 H20 0.9300 . ?
C21 C22 1.392(4) . ?
C21 C24 1.507(3) . ?
C22 C23 1.389(4) . ?
C22 H22 0.9300 . ?
C23 H23 0.9300 . ?
C25 C26 1.493(4) . ?
C26 C31 1.386(4) . ?
C26 C27 1.392(5) . ?
C27 C28 1.380(5) . ?
C27 H27 0.9300 . ?
C28 C29 1.387(4) . ?
C28 H28 0.9300 . ?
C29 C30 1.387(4) . ?
C30 C31 1.374(5) . ?
C30 H30 0.9300 . ?
C31 H31 0.9300 . ?
C32 C33 1.380(4) . ?
C32 C37 1.393(4) . ?
C33 C34 1.391(4) . ?
C33 H33 0.9300 . ?
C34 C35 1.386(3) . ?
C34 H34 0.9300 . ?
C35 C36 1.398(4) . ?
C35 C38 1.508(3) . ?
C36 C37 1.386(4) . ?
C36 H36 0.9300 . ?
C37 H37 0.9300 . ?

loop_
_geom_hbond_atom_site_label_D
_geom_hbond_atom_site_label_H
_geom_hbond_atom_site_label_A
_geom_hbond_distance_DH
_geom_hbond_distance_HA
_geom_hbond_distance_DA
_geom_hbond_angle_DHA
_geom_hbond_site_symmetry_A
O9 H9A O10 0.87 1.73 2.602(4) 171.3 2_765
